data_4516835
loop_
_publ_author_name
'Li, Fang-Ling'
'Wang, Lei'
'Li, Cui-Hua'
'Liu, Ning'
'Dai, Bin'

_publ_section_title
;
 Substrate-Controlled Product Divergence: Silver-Catalyzed Reaction of
 Trifluoromethyl Ketones with Terminal Alkynes.
;
_journal_issue 3
_journal_name_full 'ACS omega'
_journal_page_first 1104
_journal_page_last 1115
_journal_paper_doi 10.1021/acsomega.6b00432
_journal_volume 2
_journal_year 2017
_chemical_formula_sum 'C20 H14 F6 O4'
_chemical_formula_weight 432.31
_space_group_IT_number 61
_space_group_name_Hall '-P 2ac 2ab'
_space_group_name_H-M_alt 'P b c a'
_symmetry_cell_setting orthorhombic
_symmetry_space_group_name_H-M 'P b c a'
_atom_sites_solution_hydrogens geom
_atom_sites_solution_primary direct
_atom_sites_solution_secondary difmap
_audit_creation_method SHELXL-97
_cell_angle_alpha 90.00
_cell_angle_beta 90.00
_cell_angle_gamma 90.00
_cell_formula_units_Z 8
_cell_length_a 9.796
_cell_length_b 18.220
_cell_length_c 22.120
_cell_measurement_reflns_used 201
_cell_measurement_temperature 296(2)
_cell_measurement_theta_max 14
_cell_measurement_theta_min 3
_cell_volume 3948.047
_computing_cell_refinement 'Bruker SMART'
_computing_data_collection 'Bruker SMART'
_computing_data_reduction 'Bruker SAINT'
_computing_molecular_graphics 'Bruker SHELXTL'
_computing_publication_material 'Bruker SHELXTL'
_computing_structure_refinement 'SHELXL-97 (Sheldrick, 1997)'
_computing_structure_solution 'SHELXS-97 (Sheldrick, 1990)'
_diffrn_ambient_temperature 293(2)
_diffrn_measured_fraction_theta_full 0.997
_diffrn_measured_fraction_theta_max 0.997
_diffrn_measurement_device_type 'CCD area detector'
_diffrn_measurement_method 'phi and omega scans'
_diffrn_radiation_monochromator graphite
_diffrn_radiation_source 'fine-focus sealed tube'
_diffrn_radiation_type MoK\a
_diffrn_radiation_wavelength 0.71073
_diffrn_reflns_av_R_equivalents 0.0458
_diffrn_reflns_av_sigmaI/netI 0.0274
_diffrn_reflns_limit_h_max 10
_diffrn_reflns_limit_h_min -11
_diffrn_reflns_limit_k_max 18
_diffrn_reflns_limit_k_min -21
_diffrn_reflns_limit_l_max 26
_diffrn_reflns_limit_l_min -26
_diffrn_reflns_number 24498
_diffrn_reflns_theta_full 25.47
_diffrn_reflns_theta_max 25.47
_diffrn_reflns_theta_min 1.84
_exptl_absorpt_coefficient_mu 0.137
_exptl_absorpt_correction_T_max 0.9784
_exptl_absorpt_correction_T_min 0.9731
_exptl_absorpt_correction_type multi-scan
_exptl_absorpt_process_details SADABS
_exptl_crystal_colour colorless
_exptl_crystal_density_diffrn 1.455
_exptl_crystal_density_method 'not measured'
_exptl_crystal_description block
_exptl_crystal_F_000 1760
_exptl_crystal_size_max 0.20
_exptl_crystal_size_mid 0.18
_exptl_crystal_size_min 0.16
_refine_diff_density_max 0.149
_refine_diff_density_min -0.139
_refine_diff_density_rms 0.029
_refine_ls_extinction_coef 0.0016(3)
_refine_ls_extinction_expression Fc^*^=kFc[1+0.001xFc^2^\l^3^/sin(2\q)]^-1/4^
_refine_ls_extinction_method SHELXL
_refine_ls_goodness_of_fit_ref 0.984
_refine_ls_hydrogen_treatment mixed
_refine_ls_matrix_type full
_refine_ls_number_parameters 273
_refine_ls_number_reflns 3643
_refine_ls_number_restraints 0
_refine_ls_restrained_S_all 0.984
_refine_ls_R_factor_all 0.0833
_refine_ls_R_factor_gt 0.0390
_refine_ls_shift/su_max 0.000
_refine_ls_shift/su_mean 0.000
_refine_ls_structure_factor_coef Fsqd
_refine_ls_weighting_details 'calc w=1/[\s^2^(Fo^2^)+(0.0577P)^2^+0.6203P] where P=(Fo^2^+2Fc^2^)/3'
_refine_ls_weighting_scheme calc
_refine_ls_wR_factor_gt 0.0992
_refine_ls_wR_factor_ref 0.1262
_reflns_number_gt 2075
_reflns_number_total 3643
_reflns_threshold_expression >2sigma(I)
_cod_data_source_file ao6b00432_si_002.cif
_cod_data_source_block c
_cod_depositor_comments
;
The following automatic conversions were performed:

data item '_symmetry_cell_setting' value 'Orthorhombic' was changed
to 'orthorhombic' in accordance with the
/home/saulius/struct/COD-crude-data/automatic-downloads/DataCite-retrospective/ACS/depositions/lib/dictionaries/cif_core.dic
dictionary named 'cif_core.dic' version 2.4.2 last updated on
2011-04-26.

Automatic conversion script
Id: cif_fix_values 6909 2019-04-08 15:41:33Z antanas 
;
_cod_original_cell_volume 3948.0
_cod_original_sg_symbol_H-M 'Pbca '
_cod_database_code 4516835

loop_
_symmetry_equiv_pos_as_xyz
'x, y, z'
'-x+1/2, -y, z+1/2'
'x+1/2, -y+1/2, -z'
'-x, y+1/2, -z+1/2'
'-x, -y, -z'
'x-1/2, y, -z-1/2'
'-x-1/2, y-1/2, z'
'x, -y-1/2, z-1/2'

loop_
_atom_site_label
_atom_site_type_symbol
_atom_site_fract_x
_atom_site_fract_y
_atom_site_fract_z
_atom_site_U_iso_or_equiv
_atom_site_adp_type
_atom_site_occupancy
_atom_site_symmetry_multiplicity
_atom_site_calc_flag
_atom_site_refinement_flags
O4 O 0.10449(15) 0.10403(8) 0.07004(6) 0.0610(4) Uani 1 1 d .
F3 F 0.43299(15) 0.15022(9) 0.12501(8) 0.0995(5) Uani 1 1 d .
O3 O 0.16377(16) 0.14007(10) 0.16451(7) 0.0774(5) Uani 1 1 d .
F5 F -0.10145(18) 0.15615(9) 0.00168(7) 0.1036(6) Uani 1 1 d .
F6 F 0.00452(19) 0.24111(9) 0.04876(8) 0.1057(6) Uani 1 1 d .
O2 O -0.04128(19) 0.28566(10) 0.27465(9) 0.0886(6) Uani 1 1 d .
F2 F 0.37229(17) 0.12293(10) 0.03504(8) 0.1070(6) Uani 1 1 d .
F1 F 0.29056(19) 0.21790(9) 0.07841(10) 0.1200(7) Uani 1 1 d .
C14 C 0.2116(2) 0.10252(12) 0.11291(9) 0.0585(6) Uani 1 1 d .
F4 F -0.19675(17) 0.21113(9) 0.07656(8) 0.1091(6) Uani 1 1 d .
C5 C 0.0321(3) 0.23049(13) 0.25203(11) 0.0641(6) Uani 1 1 d .
O1 O 0.13667(19) 0.21013(11) 0.27377(8) 0.0890(6) Uani 1 1 d .
C7 C -0.1176(2) 0.06196(12) 0.10599(10) 0.0601(6) Uani 1 1 d .
C3 C 0.0305(2) 0.15951(11) 0.15762(10) 0.0567(6) Uani 1 1 d .
C15 C 0.2568(2) 0.02560(13) 0.12835(11) 0.0620(6) Uani 1 1 d .
C2 C -0.0193(2) 0.12647(12) 0.09882(9) 0.0585(6) Uani 1 1 d .
C4 C -0.0330(2) 0.20094(12) 0.19731(11) 0.0654(6) Uani 1 1 d .
H4 H -0.1242 0.2122 0.1904 0.078 Uiso 1 1 calc R
C8 C -0.0902(3) -0.00401(13) 0.07717(10) 0.0660(6) Uani 1 1 d .
H8 H -0.0104 -0.0094 0.0549 0.079 Uiso 1 1 calc R
C13 C 0.3282(3) 0.14889(14) 0.08721(13) 0.0774(7) Uani 1 1 d .
C16 C 0.2835(3) -0.02409(14) 0.08330(13) 0.0778(7) Uani 1 1 d .
H16 H 0.2732 -0.0101 0.0431 0.093 Uiso 1 1 calc R
C1 C -0.0789(3) 0.18469(15) 0.05643(13) 0.0791(7) Uani 1 1 d .
C12 C -0.2361(3) 0.06825(16) 0.13946(13) 0.0866(8) Uani 1 1 d .
H12 H -0.2555 0.1120 0.1594 0.104 Uiso 1 1 calc R
C10 C -0.2981(3) -0.05468(17) 0.11417(14) 0.0928(9) Uani 1 1 d .
H10 H -0.3591 -0.0936 0.1166 0.111 Uiso 1 1 calc R
C9 C -0.1811(3) -0.06174(14) 0.08147(11) 0.0773(7) Uani 1 1 d .
H9 H -0.1622 -0.1058 0.0619 0.093 Uiso 1 1 calc R
C11 C -0.3258(3) 0.01014(19) 0.14354(15) 0.1026(10) Uani 1 1 d .
H11 H -0.4053 0.0148 0.1662 0.123 Uiso 1 1 calc R
C20 C 0.2736(3) 0.00512(18) 0.18706(14) 0.1021(10) Uani 1 1 d .
H20 H 0.2573 0.0382 0.2183 0.123 Uiso 1 1 calc R
C17 C 0.3255(3) -0.09446(16) 0.09675(19) 0.1054(11) Uani 1 1 d .
H17 H 0.3430 -0.1278 0.0658 0.127 Uiso 1 1 calc R
C6 C 0.0163(3) 0.32146(17) 0.32718(14) 0.1083(11) Uani 1 1 d .
H6A H 0.0097 0.2894 0.3615 0.162 Uiso 1 1 calc R
H6B H -0.0330 0.3659 0.3352 0.162 Uiso 1 1 calc R
H6C H 0.1105 0.3328 0.3197 0.162 Uiso 1 1 calc R
C18 C 0.3408(4) -0.1144(2) 0.1540(3) 0.1419(16) Uani 1 1 d .
H18 H 0.3690 -0.1619 0.1629 0.170 Uiso 1 1 calc R
C19 C 0.3160(5) -0.0668(3) 0.1995(2) 0.1512(17) Uani 1 1 d .
H19 H 0.3271 -0.0819 0.2394 0.181 Uiso 1 1 calc R

loop_
_atom_site_aniso_label
_atom_site_aniso_U_11
_atom_site_aniso_U_22
_atom_site_aniso_U_33
_atom_site_aniso_U_23
_atom_site_aniso_U_13
_atom_site_aniso_U_12
O4 0.0587(9) 0.0645(10) 0.0599(9) -0.0024(7) -0.0080(7) 0.0043(8)
F3 0.0662(9) 0.0921(11) 0.1403(14) -0.0180(10) -0.0162(9) -0.0147(8)
O3 0.0591(10) 0.0989(12) 0.0743(10) -0.0276(9) -0.0162(8) 0.0218(9)
F5 0.1313(14) 0.0978(12) 0.0819(10) 0.0072(9) -0.0436(10) 0.0139(10)
F6 0.1260(14) 0.0674(10) 0.1237(13) 0.0271(9) -0.0329(11) -0.0034(10)
O2 0.0866(13) 0.0788(12) 0.1003(13) -0.0317(10) 0.0034(10) 0.0055(10)
F2 0.1006(12) 0.1180(14) 0.1023(12) -0.0082(10) 0.0293(10) -0.0325(10)
F1 0.1091(13) 0.0601(10) 0.1908(19) 0.0181(10) -0.0137(13) -0.0104(9)
C14 0.0537(13) 0.0618(14) 0.0602(13) -0.0089(11) -0.0067(11) 0.0026(11)
F4 0.0956(12) 0.0999(12) 0.1318(14) 0.0073(10) -0.0271(10) 0.0445(10)
C5 0.0565(15) 0.0653(15) 0.0705(15) -0.0081(12) 0.0092(13) -0.0062(13)
O1 0.0687(12) 0.1183(15) 0.0801(11) -0.0210(10) -0.0098(10) 0.0113(11)
C7 0.0535(13) 0.0599(15) 0.0668(13) -0.0023(12) -0.0168(11) 0.0043(11)
C3 0.0516(13) 0.0499(12) 0.0685(14) -0.0035(11) -0.0074(11) 0.0041(10)
C15 0.0462(12) 0.0621(14) 0.0777(16) 0.0040(13) -0.0082(11) 0.0009(11)
C2 0.0535(13) 0.0559(13) 0.0662(13) -0.0023(11) -0.0108(11) 0.0084(11)
C4 0.0499(13) 0.0648(14) 0.0815(16) -0.0084(13) -0.0057(12) 0.0035(11)
C8 0.0711(15) 0.0610(15) 0.0658(14) -0.0003(12) -0.0101(12) 0.0012(13)
C13 0.0679(17) 0.0618(17) 0.102(2) -0.0065(15) -0.0076(16) -0.0055(13)
C16 0.0696(16) 0.0601(16) 0.104(2) -0.0074(15) -0.0177(14) 0.0080(13)
C1 0.0835(19) 0.0679(17) 0.0857(19) 0.0043(15) -0.0249(15) 0.0110(16)
C12 0.0554(15) 0.0818(18) 0.123(2) -0.0257(17) 0.0024(15) 0.0004(14)
C10 0.078(2) 0.081(2) 0.120(2) -0.0013(18) -0.0184(18) -0.0174(17)
C9 0.0856(19) 0.0650(16) 0.0813(17) -0.0029(13) -0.0151(15) -0.0062(15)
C11 0.0587(16) 0.110(3) 0.140(3) -0.016(2) 0.0043(17) -0.0119(17)
C20 0.111(2) 0.110(2) 0.085(2) 0.0239(18) -0.0053(17) 0.020(2)
C17 0.089(2) 0.0621(19) 0.165(3) -0.011(2) -0.033(2) 0.0128(16)
C6 0.131(3) 0.095(2) 0.099(2) -0.0431(18) 0.018(2) -0.022(2)
C18 0.133(3) 0.085(3) 0.207(5) 0.038(3) -0.033(4) 0.017(2)
C19 0.180(4) 0.141(4) 0.132(3) 0.069(3) -0.014(3) 0.034(3)

loop_
_atom_type_symbol
_atom_type_description
_atom_type_scat_dispersion_real
_atom_type_scat_dispersion_imag
_atom_type_scat_source
C C 0.0033 0.0016 'International Tables Vol C Tables 4.2.6.8 and 6.1.1.4'
H H 0.0000 0.0000 'International Tables Vol C Tables 4.2.6.8 and 6.1.1.4'
F F 0.0171 0.0103 'International Tables Vol C Tables 4.2.6.8 and 6.1.1.4'
O O 0.0106 0.0060 'International Tables Vol C Tables 4.2.6.8 and 6.1.1.4'

loop_
_geom_angle_atom_site_label_1
_geom_angle_atom_site_label_2
_geom_angle_atom_site_label_3
_geom_angle
C14 O4 C2 109.65(15)
C3 O3 C14 110.74(16)
C5 O2 C6 115.5(2)
O3 C14 O4 106.66(16)
O3 C14 C15 111.39(19)
O4 C14 C15 112.79(17)
O3 C14 C13 106.30(19)
O4 C14 C13 107.09(18)
C15 C14 C13 112.20(18)
O1 C5 O2 123.2(2)
O1 C5 C4 126.2(2)
O2 C5 C4 110.6(2)
C12 C7 C8 118.7(2)
C12 C7 C2 121.4(2)
C8 C7 C2 119.8(2)
C4 C3 O3 121.9(2)
C4 C3 C2 130.5(2)
O3 C3 C2 107.56(18)
C20 C15 C16 119.3(2)
C20 C15 C14 120.4(2)
C16 C15 C14 120.3(2)
O4 C2 C3 102.89(16)
O4 C2 C7 111.16(17)
C3 C2 C7 114.82(18)
O4 C2 C1 104.42(19)
C3 C2 C1 111.92(19)
C7 C2 C1 110.86(19)
C3 C4 C5 123.7(2)
C3 C4 H4 118.1
C5 C4 H4 118.1
C9 C8 C7 120.3(2)
C9 C8 H8 119.9
C7 C8 H8 119.9
F2 C13 F3 107.7(2)
F2 C13 F1 107.6(2)
F3 C13 F1 106.9(2)
F2 C13 C14 111.8(2)
F3 C13 C14 110.7(2)
F1 C13 C14 111.8(2)
C15 C16 C17 120.9(3)
C15 C16 H16 119.5
C17 C16 H16 119.5
F4 C1 F6 107.3(2)
F4 C1 F5 107.5(2)
F6 C1 F5 106.7(2)
F4 C1 C2 112.2(2)
F6 C1 C2 112.4(2)
F5 C1 C2 110.4(2)
C7 C12 C11 120.5(3)
C7 C12 H12 119.8
C11 C12 H12 119.8
C9 C10 C11 119.9(3)
C9 C10 H10 120.0
C11 C10 H10 120.0
C10 C9 C8 120.5(3)
C10 C9 H9 119.8
C8 C9 H9 119.8
C10 C11 C12 120.2(3)
C10 C11 H11 119.9
C12 C11 H11 119.9
C15 C20 C19 118.7(3)
C15 C20 H20 120.7
C19 C20 H20 120.7
C18 C17 C16 119.6(3)
C18 C17 H17 120.2
C16 C17 H17 120.2
O2 C6 H6A 109.5
O2 C6 H6B 109.5
H6A C6 H6B 109.5
O2 C6 H6C 109.5
H6A C6 H6C 109.5
H6B C6 H6C 109.5
C17 C18 C19 121.1(4)
C17 C18 H18 119.4
C19 C18 H18 119.4
C18 C19 C20 120.4(4)
C18 C19 H19 119.8
C20 C19 H19 119.8

loop_
_geom_bond_atom_site_label_1
_geom_bond_atom_site_label_2
_geom_bond_distance
O4 C14 1.414(2)
O4 C2 1.429(3)
F3 C13 1.324(3)
O3 C3 1.361(2)
O3 C14 1.411(2)
F5 C1 1.336(3)
F6 C1 1.324(3)
O2 C5 1.333(3)
O2 C6 1.447(3)
F2 C13 1.320(3)
F1 C13 1.325(3)
C14 C15 1.509(3)
C14 C13 1.530(3)
F4 C1 1.328(3)
C5 O1 1.191(3)
C5 C4 1.470(3)
C7 C12 1.382(3)
C7 C8 1.387(3)
C7 C2 1.528(3)
C3 C4 1.314(3)
C3 C2 1.514(3)
C15 C20 1.361(3)
C15 C16 1.372(3)
C2 C1 1.531(3)
C4 H4 0.9300
C8 C9 1.381(3)
C8 H8 0.9300
C16 C17 1.379(4)
C16 H16 0.9300
C12 C11 1.379(4)
C12 H12 0.9300
C10 C9 1.361(4)
C10 C11 1.375(4)
C10 H10 0.9300
C9 H9 0.9300
C11 H11 0.9300
C20 C19 1.402(5)
C20 H20 0.9300
C17 C18 1.325(5)
C17 H17 0.9300
C6 H6A 0.9600
C6 H6B 0.9600
C6 H6C 0.9600
C18 C19 1.351(5)
C18 H18 0.9300
C19 H19 0.9300

loop_
_geom_torsion_atom_site_label_1
_geom_torsion_atom_site_label_2
_geom_torsion_atom_site_label_3
_geom_torsion_atom_site_label_4
_geom_torsion
C3 O3 C14 O4 4.7(2)
C3 O3 C14 C15 -118.8(2)
C3 O3 C14 C13 118.7(2)
C2 O4 C14 O3 -13.5(2)
C2 O4 C14 C15 109.1(2)
C2 O4 C14 C13 -127.02(19)
C6 O2 C5 O1 1.7(4)
C6 O2 C5 C4 -177.2(2)
C14 O3 C3 C4 -173.6(2)
C14 O3 C3 C2 5.4(2)
O3 C14 C15 C20 -12.7(3)
O4 C14 C15 C20 -132.7(2)
C13 C14 C15 C20 106.3(3)
O3 C14 C15 C16 168.3(2)
O4 C14 C15 C16 48.4(3)
C13 C14 C15 C16 -72.6(3)
C14 O4 C2 C3 16.1(2)
C14 O4 C2 C7 -107.33(18)
C14 O4 C2 C1 133.08(19)
C4 C3 C2 O4 165.8(2)
O3 C3 C2 O4 -13.0(2)
C4 C3 C2 C7 -73.3(3)
O3 C3 C2 C7 107.9(2)
C4 C3 C2 C1 54.3(3)
O3 C3 C2 C1 -124.6(2)
C12 C7 C2 O4 171.5(2)
C8 C7 C2 O4 -10.3(3)
C12 C7 C2 C3 55.2(3)
C8 C7 C2 C3 -126.5(2)
C12 C7 C2 C1 -72.8(3)
C8 C7 C2 C1 105.4(2)
O3 C3 C4 C5 0.4(4)
C2 C3 C4 C5 -178.3(2)
O1 C5 C4 C3 -16.1(4)
O2 C5 C4 C3 162.8(2)
C12 C7 C8 C9 0.8(3)
C2 C7 C8 C9 -177.50(19)
O3 C14 C13 F2 -173.6(2)
O4 C14 C13 F2 -59.9(3)
C15 C14 C13 F2 64.4(3)
O3 C14 C13 F3 66.2(2)
O4 C14 C13 F3 179.97(19)
C15 C14 C13 F3 -55.8(3)
O3 C14 C13 F1 -52.9(3)
O4 C14 C13 F1 60.9(3)
C15 C14 C13 F1 -174.9(2)
C20 C15 C16 C17 0.8(4)
C14 C15 C16 C17 179.7(2)
O4 C2 C1 F4 179.4(2)
C3 C2 C1 F4 -70.0(3)
C7 C2 C1 F4 59.6(3)
O4 C2 C1 F6 -59.6(3)
C3 C2 C1 F6 51.0(3)
C7 C2 C1 F6 -179.4(2)
O4 C2 C1 F5 59.5(3)
C3 C2 C1 F5 170.0(2)
C7 C2 C1 F5 -60.3(3)
C8 C7 C12 C11 -0.6(4)
C2 C7 C12 C11 177.7(2)
C11 C10 C9 C8 -0.5(4)
C7 C8 C9 C10 -0.2(4)
C9 C10 C11 C12 0.7(5)
C7 C12 C11 C10 -0.1(5)
C16 C15 C20 C19 -0.9(4)
C14 C15 C20 C19 -179.9(3)
C15 C16 C17 C18 -0.2(5)
C16 C17 C18 C19 -0.1(7)
C17 C18 C19 C20 -0.1(8)
C15 C20 C19 C18 0.6(7)
